data_4505937
loop_
_publ_author_name
'Carri\'on, M. Carmen'
'Dur\'a, Gema'
'Jal\'on, F\'elix A.'
'Manzano, Blanca R.'
'Rodr\'iguez, Ana M.'

_publ_section_title
;
 Polynuclear Complexes Containing Ditopic Bispyrazolylmethane Ligands.
 Influence of Metal Geometry and Supramolecular Interactions
;
_journal_issue 4
_journal_name_full 'Crystal Growth &amp; Design'
_journal_page_first 1952
_journal_paper_doi 10.1021/cg201677s
_journal_volume 12
_journal_year 2012
_chemical_formula_moiety 'C36 H43 N10 Pd3, 3(B F4)'
_chemical_formula_sum 'C36 H43 B3 F12 N10 Pd3'
_chemical_formula_weight 1195.43
_chemical_name_systematic
;
 ?
;
_space_group_IT_number 14
_symmetry_cell_setting monoclinic
_symmetry_space_group_name_Hall '-P 2ybc'
_symmetry_space_group_name_H-M 'P 1 21/c 1'
_atom_sites_solution_hydrogens geom
_atom_sites_solution_primary direct
_atom_sites_solution_secondary difmap
_audit_creation_method SHELXL-97
_cell_angle_alpha 90.00
_cell_angle_beta 102.883(12)
_cell_angle_gamma 90.00
_cell_formula_units_Z 4
_cell_length_a 11.949(3)
_cell_length_b 26.138(6)
_cell_length_c 16.170(3)
_cell_measurement_reflns_used 2687
_cell_measurement_temperature 230(2)
_cell_measurement_theta_max 19.855
_cell_measurement_theta_min 2.342
_cell_volume 4923.1(19)
_computing_structure_refinement 'SHELXL-97 (Sheldrick, 1997)'
_diffrn_ambient_temperature 230(2)
_diffrn_measured_fraction_theta_full 1.000
_diffrn_measured_fraction_theta_max 1.000
_diffrn_measurement_device_type 'CCD area detector'
_diffrn_measurement_method 'omega and phi scans'
_diffrn_radiation_monochromator graphite
_diffrn_radiation_source 'fine-focus sealed tube'
_diffrn_radiation_type MoK\a
_diffrn_radiation_wavelength 0.71073
_diffrn_reflns_av_R_equivalents 0.0823
_diffrn_reflns_av_sigmaI/netI 0.0713
_diffrn_reflns_limit_h_max 14
_diffrn_reflns_limit_h_min -14
_diffrn_reflns_limit_k_max 31
_diffrn_reflns_limit_k_min -31
_diffrn_reflns_limit_l_max 19
_diffrn_reflns_limit_l_min -19
_diffrn_reflns_number 37068
_diffrn_reflns_theta_full 25.00
_diffrn_reflns_theta_max 25.00
_diffrn_reflns_theta_min 1.75
_exptl_absorpt_coefficient_mu 1.166
_exptl_absorpt_correction_T_max 0.9023
_exptl_absorpt_correction_T_min 0.8175
_exptl_absorpt_correction_type multi-scan
_exptl_absorpt_process_details SADABS
_exptl_crystal_density_diffrn 1.613
_exptl_crystal_density_method 'not measured'
_exptl_crystal_description block
_exptl_crystal_F_000 2360
_exptl_crystal_size_max 0.18
_exptl_crystal_size_mid 0.12
_exptl_crystal_size_min 0.09
_refine_diff_density_max 1.185
_refine_diff_density_min -0.949
_refine_diff_density_rms 0.111
_refine_ls_extinction_method none
_refine_ls_goodness_of_fit_ref 0.927
_refine_ls_hydrogen_treatment constr
_refine_ls_matrix_type full
_refine_ls_number_parameters 578
_refine_ls_number_reflns 8671
_refine_ls_number_restraints 78
_refine_ls_restrained_S_all 0.940
_refine_ls_R_factor_all 0.0984
_refine_ls_R_factor_gt 0.0595
_refine_ls_shift/su_max 0.058
_refine_ls_shift/su_mean 0.002
_refine_ls_structure_factor_coef Fsqd
_refine_ls_weighting_details 'calc w=1/[\s^2^(Fo^2^)+(0.1089P)^2^+0.0000P] where P=(Fo^2^+2Fc^2^)/3'
_refine_ls_weighting_scheme calc
_refine_ls_wR_factor_gt 0.1556
_refine_ls_wR_factor_ref 0.1778
_reflns_number_gt 5326
_reflns_number_total 8671
_reflns_threshold_expression >2sigma(I)
_cod_data_source_file cg201677s_si_002.cif
_cod_data_source_block 3
_cod_original_cell_volume 4923.4(19)
_cod_original_sg_symbol_H-M P21/c
_cod_database_code 4505937

loop_
_symmetry_equiv_pos_as_xyz
'x, y, z'
'-x, y+1/2, -z+1/2'
'-x, -y, -z'
'x, -y-1/2, z-1/2'

loop_
_atom_site_label
_atom_site_type_symbol
_atom_site_fract_x
_atom_site_fract_y
_atom_site_fract_z
_atom_site_U_iso_or_equiv
_atom_site_adp_type
_atom_site_occupancy
_atom_site_symmetry_multiplicity
_atom_site_calc_flag
_atom_site_refinement_flags
_atom_site_disorder_assembly
_atom_site_disorder_group
Pd1 Pd 0.18319(6) 0.10263(3) 0.77529(4) 0.0535(2) Uani 1 1 d . B .
Pd2 Pd -0.51928(5) 0.44425(2) 0.84504(4) 0.0487(2) Uani 1 1 d . . .
Pd3 Pd -0.13887(6) 0.30526(3) 0.70295(4) 0.0558(2) Uani 1 1 d . . .
N1 N 0.1414(6) 0.0886(3) 0.8910(4) 0.067(2) Uani 1 1 d D . .
N2 N 0.1816(5) 0.1180(2) 0.9598(4) 0.0474(15) Uani 1 1 d D B .
N3 N 0.3342(5) 0.1380(3) 0.8410(4) 0.0521(16) Uani 1 1 d . . .
N4 N 0.3377(5) 0.1596(3) 0.9187(4) 0.0502(16) Uani 1 1 d . B .
N5 N -0.4002(5) 0.4660(2) 0.9544(4) 0.0432(14) Uani 1 1 d . . .
N6 N -0.3607(5) 0.4314(2) 1.0166(4) 0.0447(15) Uani 1 1 d . . .
N7 N -0.5759(5) 0.3852(2) 0.9144(4) 0.0466(15) Uani 1 1 d . . .
N8 N -0.5036(5) 0.3660(2) 0.9841(4) 0.0442(14) Uani 1 1 d . . .
N9 N -0.0106(5) 0.2657(2) 0.7899(4) 0.0456(15) Uani 1 1 d . B .
N10 N -0.2258(5) 0.3254(2) 0.7992(4) 0.0484(15) Uani 1 1 d . C .
C1 C 0.1538(8) 0.0994(4) 1.0313(5) 0.076(3) Uani 1 1 d D . .
H1 H 0.1585 0.1163 1.0826 0.091 Uiso 1 1 calc R A 1
C2 C 0.1170(17) 0.0499(8) 1.0113(13) 0.064(5) Uiso 0.50 1 d PD B 1
H2 H 0.1000 0.0257 1.0487 0.077 Uiso 0.50 1 calc PR B 1
C3 C 0.1100(19) 0.0429(9) 0.9245(14) 0.071(6) Uiso 0.50 1 d PD B 1
H3 H 0.0881 0.0129 0.8942 0.085 Uiso 0.50 1 calc PR B 1
C2A C 0.0697(19) 0.0640(8) 1.0040(14) 0.071(6) Uiso 0.50 1 d PD B 2
H2A H 0.0237 0.0486 1.0364 0.085 Uiso 0.50 1 calc PR B 2
C3A C 0.0659(19) 0.0553(8) 0.9187(14) 0.069(6) Uiso 0.50 1 d PD B 2
H3A H 0.0201 0.0311 0.8851 0.083 Uiso 0.50 1 calc PR B 2
C4 C 0.4413(7) 0.1801(4) 0.9499(5) 0.063(2) Uani 1 1 d . . .
H4 H 0.4636 0.1983 1.0004 0.075 Uiso 1 1 calc R B .
C5 C 0.5084(8) 0.1692(4) 0.8932(7) 0.077(3) Uani 1 1 d . B .
H5 H 0.5854 0.1773 0.8984 0.092 Uiso 1 1 calc R . .
C6 C 0.4384(7) 0.1441(4) 0.8279(6) 0.068(3) Uani 1 1 d . B .
H6 H 0.4613 0.1327 0.7798 0.082 Uiso 1 1 calc R . .
C7 C 0.2343(6) 0.1665(3) 0.9489(4) 0.0452(18) Uani 1 1 d . . .
H7 H 0.2553 0.1830 1.0047 0.054 Uiso 1 1 calc R B .
C8 C 0.1010(7) 0.2688(3) 0.7924(5) 0.053(2) Uani 1 1 d . . .
H8 H 0.1255 0.2935 0.7591 0.063 Uiso 1 1 calc R C .
C9 C 0.1827(6) 0.2376(3) 0.8411(5) 0.0429(17) Uani 1 1 d . B .
H9 H 0.2598 0.2413 0.8400 0.052 Uiso 1 1 calc R . .
C10 C 0.1494(6) 0.2015(3) 0.8906(4) 0.0435(18) Uani 1 1 d . B .
C11 C 0.0323(7) 0.1977(3) 0.8902(5) 0.059(2) Uani 1 1 d . . .
H11 H 0.0060 0.1738 0.9239 0.071 Uiso 1 1 calc R B .
C12 C -0.0432(7) 0.2305(4) 0.8385(5) 0.061(2) Uani 1 1 d . B .
H12 H -0.1210 0.2276 0.8378 0.073 Uiso 1 1 calc R . .
C13 C 0.2111(10) 0.1047(4) 0.6529(6) 0.085(3) Uani 1 1 d . . .
H13A H 0.2448 0.1358 0.6366 0.102 Uiso 1 1 calc R B .
H13B H 0.2418 0.0738 0.6331 0.102 Uiso 1 1 calc R . .
C14 C 0.0958(10) 0.1056(5) 0.6477(6) 0.084(3) Uani 1 1 d . B .
C15 C 0.0447(11) 0.0694(5) 0.6896(6) 0.098(4) Uani 1 1 d . . .
H15A H 0.0535 0.0340 0.6747 0.118 Uiso 1 1 calc R B .
H15B H -0.0314 0.0775 0.6977 0.118 Uiso 1 1 calc R . .
C16 C 0.0339(11) 0.1577(5) 0.6209(7) 0.110(4) Uani 1 1 d . . .
H16A H -0.0464 0.1543 0.6197 0.166 Uiso 1 1 calc R B .
H16B H 0.0436 0.1671 0.5655 0.166 Uiso 1 1 calc R . .
H16C H 0.0666 0.1837 0.6610 0.166 Uiso 1 1 calc R . .
C18 C -0.1803(9) 0.3080(4) 0.5688(6) 0.063(3) Uani 1 1 d . C .
C17 C -0.2356(11) 0.3451(5) 0.6003(7) 0.062(3) Uani 0.80 1 d PU C 1
H17A H -0.3183 0.3415 0.5909 0.074 Uiso 0.80 1 calc PR C 1
H17B H -0.2113 0.3798 0.5926 0.074 Uiso 0.80 1 calc PR C 1
C19 C -0.0593(11) 0.3040(6) 0.5973(7) 0.068(3) Uani 0.80 1 d PU C 1
H19A H -0.0147 0.3338 0.5895 0.082 Uiso 0.80 1 calc PR C 1
H19B H -0.0247 0.2719 0.5861 0.082 Uiso 0.80 1 calc PR C 1
C20 C -0.2428(12) 0.2595(5) 0.5243(7) 0.083(4) Uani 0.80 1 d PU C 1
H20A H -0.1880 0.2375 0.5069 0.124 Uiso 0.80 1 calc PR C 1
H20B H -0.3000 0.2698 0.4755 0.124 Uiso 0.80 1 calc PR C 1
H20C H -0.2789 0.2416 0.5631 0.124 Uiso 0.80 1 calc PR C 1
C17A C -0.299(5) 0.313(3) 0.596(3) 0.082(16) Uani 0.20 1 d PU C 2
H17C H -0.3505 0.2838 0.5847 0.099 Uiso 0.20 1 calc PR C 2
H17D H -0.3368 0.3459 0.5881 0.099 Uiso 0.20 1 calc PR C 2
C20A C -0.152(3) 0.3665(19) 0.536(3) 0.072(14) Uani 0.20 1 d PU C 2
H20D H -0.2189 0.3877 0.5309 0.109 Uiso 0.20 1 calc PR C 2
H20E H -0.1313 0.3640 0.4824 0.109 Uiso 0.20 1 calc PR C 2
H20F H -0.0896 0.3814 0.5771 0.109 Uiso 0.20 1 calc PR C 2
C19A C -0.123(6) 0.277(3) 0.580(3) 0.088(19) Uani 0.20 1 d PU C 2
H19C H -0.0491 0.2821 0.5660 0.105 Uiso 0.20 1 calc PR C 2
H19D H -0.1556 0.2434 0.5643 0.105 Uiso 0.20 1 calc PR C 2
C21 C -0.2870(7) 0.4532(3) 1.0819(5) 0.052(2) Uani 1 1 d . . .
H21 H -0.2499 0.4369 1.1316 0.063 Uiso 1 1 calc R . .
C22 C -0.2761(8) 0.5027(3) 1.0629(6) 0.062(2) Uani 1 1 d . . .
H22 H -0.2293 0.5271 1.0954 0.075 Uiso 1 1 calc R . .
C23 C -0.3510(7) 0.5095(3) 0.9833(5) 0.0489(19) Uani 1 1 d . . .
H23 H -0.3640 0.5406 0.9548 0.059 Uiso 1 1 calc R . .
C24 C -0.5602(7) 0.3327(3) 1.0258(5) 0.052(2) Uani 1 1 d . . .
H24 H -0.5288 0.3144 1.0748 0.062 Uiso 1 1 calc R . .
C25 C -0.6700(7) 0.3316(3) 0.9820(5) 0.058(2) Uani 1 1 d . . .
H25 H -0.7296 0.3126 0.9951 0.069 Uiso 1 1 calc R . .
C26 C -0.6769(7) 0.3641(3) 0.9143(5) 0.054(2) Uani 1 1 d . . .
H26 H -0.7438 0.3705 0.8736 0.065 Uiso 1 1 calc R . .
C27 C -0.3812(6) 0.3762(3) 1.0007(5) 0.0423(17) Uani 1 1 d . . .
H27 H -0.3436 0.3574 1.0517 0.051 Uiso 1 1 calc R . .
C28 C -0.3299(6) 0.3585(3) 0.9270(4) 0.0416(17) Uani 1 1 d . . .
C29 C -0.3809(7) 0.3218(3) 0.8688(5) 0.0467(18) Uani 1 1 d . C .
H29 H -0.4509 0.3073 0.8719 0.056 Uiso 1 1 calc R . .
C30 C -0.3258(7) 0.3072(3) 0.8062(5) 0.0504(19) Uani 1 1 d . . .
H30 H -0.3614 0.2831 0.7667 0.060 Uiso 1 1 calc R C .
C31 C -0.2255(6) 0.3786(3) 0.9186(5) 0.052(2) Uani 1 1 d . C .
H31 H -0.1893 0.4040 0.9554 0.062 Uiso 1 1 calc R . .
C32 C -0.1768(6) 0.3607(3) 0.8557(5) 0.0497(19) Uani 1 1 d . . .
H32 H -0.1057 0.3737 0.8518 0.060 Uiso 1 1 calc R C .
C33 C -0.4901(9) 0.4994(4) 0.7581(6) 0.079(3) Uani 1 1 d . . .
H33A H -0.5425 0.5282 0.7482 0.095 Uiso 1 1 calc R . .
H33B H -0.4107 0.5089 0.7614 0.095 Uiso 1 1 calc R . .
C34 C -0.5277(10) 0.4547(4) 0.7142(6) 0.073(3) Uani 1 1 d . . .
C35 C -0.6306(10) 0.4348(4) 0.7270(6) 0.082(3) Uani 1 1 d . . .
H35A H -0.6483 0.3998 0.7085 0.099 Uiso 1 1 calc R . .
H35B H -0.6966 0.4574 0.7142 0.099 Uiso 1 1 calc R . .
C36 C -0.4474(12) 0.4209(5) 0.6778(6) 0.103(4) Uani 1 1 d . . .
H36A H -0.3802 0.4400 0.6739 0.154 Uiso 1 1 calc R . .
H36B H -0.4858 0.4094 0.6224 0.154 Uiso 1 1 calc R . .
H36C H -0.4254 0.3919 0.7142 0.154 Uiso 1 1 calc R . .
B1 B 0.0420(9) 0.4348(4) 0.7482(6) 0.064(3) Uiso 1 1 d D . .
F1 F -0.0763(9) 0.4396(4) 0.7231(8) 0.080(3) Uiso 0.50 1 d PDU D 1
F2 F 0.0499(11) 0.4337(5) 0.8321(8) 0.089(4) Uiso 0.50 1 d PDU D 1
F3 F 0.0734(18) 0.3916(7) 0.7161(15) 0.178(13) Uiso 0.50 1 d PDU D 1
F4 F 0.0964(12) 0.4753(5) 0.7234(9) 0.088(5) Uiso 0.50 1 d PDU D 1
F1A F -0.0511(14) 0.4369(6) 0.6866(11) 0.115(5) Uiso 0.50 1 d PU D 2
F2A F 0.0685(13) 0.4108(6) 0.8285(9) 0.099(5) Uiso 0.50 1 d PU D 2
F3A F 0.1067(15) 0.3935(5) 0.7181(9) 0.081(4) Uiso 0.50 1 d PU D 2
F4A F 0.1068(12) 0.4792(5) 0.7543(10) 0.083(4) Uiso 0.50 1 d PU D 2
B2 B 0.3455(8) 0.2738(4) 0.6707(6) 0.061(3) Uiso 1 1 d D . .
F5 F 0.3597(9) 0.2944(4) 0.7520(6) 0.067(3) Uiso 0.50 1 d PDU E 1
F6 F 0.3635(16) 0.2217(6) 0.6780(11) 0.157(7) Uiso 0.50 1 d PD E 1
F7 F 0.2316(11) 0.2787(6) 0.6250(9) 0.124(5) Uiso 0.50 1 d PD E 1
F8 F 0.4153(12) 0.2991(6) 0.6293(9) 0.110(5) Uiso 0.50 1 d PDU E 1
F5A F 0.3897(10) 0.2725(5) 0.7580(7) 0.071(3) Uiso 0.50 1 d PU E 2
F6A F 0.2965(15) 0.2275(6) 0.6534(10) 0.118(5) Uiso 0.50 1 d P E 2
F7A F 0.2606(12) 0.3096(6) 0.6450(9) 0.104(4) Uiso 0.50 1 d P E 2
F8A F 0.4386(11) 0.2736(5) 0.6323(8) 0.089(4) Uiso 0.50 1 d PU E 2
B3 B 0.6998(9) 0.1567(4) 0.7293(7) 0.076(3) Uiso 1 1 d D . .
F9 F 0.6065(9) 0.1266(4) 0.6985(7) 0.048(3) Uiso 0.50 1 d PDU F 1
F10 F 0.7295(10) 0.1632(5) 0.8131(7) 0.090(4) Uiso 0.50 1 d PDU F 1
F11 F 0.6532(12) 0.2039(5) 0.6865(8) 0.112(4) Uiso 0.50 1 d PD F 1
F12 F 0.7896(8) 0.1478(4) 0.6898(6) 0.069(3) Uiso 0.50 1 d PD F 1
F9A F 0.6250(14) 0.1144(6) 0.7163(11) 0.103(6) Uiso 0.50 1 d PU F 2
F10A F 0.7015(9) 0.1858(4) 0.7997(7) 0.066(3) Uiso 0.50 1 d PU F 2
F11A F 0.7266(16) 0.1856(7) 0.6692(11) 0.143(6) Uiso 0.50 1 d P F 2
F12A F 0.8019(15) 0.1238(7) 0.7469(12) 0.144(6) Uiso 0.50 1 d P F 2

loop_
_atom_site_aniso_label
_atom_site_aniso_U_11
_atom_site_aniso_U_22
_atom_site_aniso_U_33
_atom_site_aniso_U_23
_atom_site_aniso_U_13
_atom_site_aniso_U_12
Pd1 0.0580(4) 0.0616(4) 0.0427(4) -0.0057(3) 0.0154(3) -0.0067(3)
Pd2 0.0541(4) 0.0481(4) 0.0430(4) 0.0019(3) 0.0088(3) 0.0014(3)
Pd3 0.0571(4) 0.0714(5) 0.0403(4) -0.0016(3) 0.0136(3) 0.0203(3)
N1 0.087(5) 0.068(5) 0.049(4) -0.004(4) 0.019(4) -0.028(4)
N2 0.052(4) 0.053(4) 0.039(4) 0.000(3) 0.014(3) -0.010(3)
N3 0.042(4) 0.065(4) 0.050(4) 0.001(3) 0.011(3) 0.004(3)
N4 0.037(4) 0.067(4) 0.044(4) -0.004(3) 0.003(3) 0.003(3)
N5 0.048(4) 0.039(3) 0.046(4) -0.002(3) 0.017(3) -0.004(3)
N6 0.047(4) 0.051(4) 0.037(3) -0.007(3) 0.011(3) 0.002(3)
N7 0.045(4) 0.047(4) 0.048(4) -0.004(3) 0.010(3) 0.002(3)
N8 0.045(4) 0.048(4) 0.042(4) -0.003(3) 0.014(3) -0.001(3)
N9 0.042(4) 0.062(4) 0.036(3) 0.004(3) 0.016(3) 0.003(3)
N10 0.048(4) 0.057(4) 0.040(4) -0.009(3) 0.009(3) 0.003(3)
C1 0.099(8) 0.095(8) 0.040(5) 0.010(5) 0.026(5) -0.015(6)
C4 0.040(5) 0.088(7) 0.052(5) -0.004(5) -0.006(4) 0.002(4)
C5 0.040(5) 0.101(8) 0.086(7) 0.004(6) 0.010(5) 0.002(5)
C6 0.040(5) 0.100(7) 0.072(6) -0.007(5) 0.027(5) 0.010(5)
C7 0.036(4) 0.068(5) 0.029(4) 0.000(3) 0.001(3) -0.005(4)
C8 0.048(5) 0.061(5) 0.050(5) 0.001(4) 0.017(4) 0.002(4)
C9 0.035(4) 0.048(4) 0.046(4) -0.004(4) 0.010(3) -0.006(3)
C10 0.036(4) 0.061(5) 0.035(4) -0.013(3) 0.010(3) -0.003(3)
C11 0.044(5) 0.091(7) 0.044(5) 0.017(4) 0.012(4) 0.005(4)
C12 0.039(5) 0.093(7) 0.051(5) 0.007(5) 0.008(4) 0.006(4)
C13 0.108(9) 0.094(8) 0.058(6) -0.018(5) 0.030(6) -0.004(7)
C14 0.077(7) 0.136(10) 0.035(5) -0.013(6) 0.007(5) 0.004(7)
C15 0.102(9) 0.123(10) 0.061(7) -0.006(6) 0.003(6) -0.046(8)
C16 0.105(9) 0.140(11) 0.071(7) 0.001(8) -0.011(7) 0.021(8)
C18 0.073(7) 0.071(7) 0.044(5) 0.002(5) 0.009(5) 0.008(5)
C17 0.066(8) 0.070(8) 0.045(6) 0.005(6) 0.000(6) 0.018(6)
C19 0.078(9) 0.085(9) 0.047(7) -0.001(6) 0.027(6) 0.010(7)
C20 0.103(10) 0.070(8) 0.063(8) -0.025(6) -0.010(7) 0.009(7)
C17A 0.10(4) 0.12(5) 0.03(2) -0.01(3) 0.02(3) 0.02(3)
C20A 0.04(2) 0.11(4) 0.06(3) -0.01(3) -0.01(2) 0.03(2)
C19A 0.11(5) 0.11(5) 0.04(3) -0.01(3) 0.02(3) -0.06(4)
C21 0.045(5) 0.064(6) 0.049(5) -0.017(4) 0.013(4) 0.001(4)
C22 0.063(6) 0.057(6) 0.070(6) -0.028(5) 0.020(5) -0.022(4)
C23 0.050(5) 0.044(4) 0.062(5) -0.009(4) 0.032(4) -0.007(4)
C24 0.065(6) 0.047(5) 0.047(5) 0.001(4) 0.019(4) -0.008(4)
C25 0.057(5) 0.059(5) 0.061(5) -0.012(4) 0.023(4) -0.021(4)
C26 0.044(5) 0.060(5) 0.061(5) -0.016(4) 0.017(4) -0.003(4)
C27 0.045(4) 0.039(4) 0.043(4) -0.005(3) 0.009(3) -0.002(3)
C28 0.045(4) 0.042(4) 0.036(4) -0.004(3) 0.005(3) 0.003(3)
C29 0.047(4) 0.041(4) 0.052(5) -0.012(4) 0.013(4) -0.004(3)
C30 0.052(5) 0.040(4) 0.058(5) -0.016(4) 0.010(4) 0.004(4)
C31 0.040(4) 0.062(5) 0.054(5) -0.010(4) 0.013(4) -0.008(4)
C32 0.035(4) 0.068(5) 0.048(5) -0.011(4) 0.013(3) -0.006(4)
C33 0.089(7) 0.072(7) 0.072(7) 0.035(6) 0.011(6) 0.004(6)
C34 0.083(7) 0.095(8) 0.039(5) 0.013(5) 0.010(5) 0.009(6)
C35 0.100(9) 0.081(7) 0.052(6) 0.009(5) -0.012(6) 0.004(6)
C36 0.160(12) 0.104(9) 0.054(6) 0.012(6) 0.047(7) 0.036(8)

loop_
_atom_type_symbol
_atom_type_description
_atom_type_scat_dispersion_real
_atom_type_scat_dispersion_imag
_atom_type_scat_source
C C 0.0033 0.0016 'International Tables Vol C Tables 4.2.6.8 and 6.1.1.4'
H H 0.0000 0.0000 'International Tables Vol C Tables 4.2.6.8 and 6.1.1.4'
N N 0.0061 0.0033 'International Tables Vol C Tables 4.2.6.8 and 6.1.1.4'
F F 0.0171 0.0103 'International Tables Vol C Tables 4.2.6.8 and 6.1.1.4'
Pd Pd -0.9988 1.0072 'International Tables Vol C Tables 4.2.6.8 and 6.1.1.4'
B B 0.0013 0.0007 'International Tables Vol C Tables 4.2.6.8 and 6.1.1.4'

loop_
_geom_angle_atom_site_label_1
_geom_angle_atom_site_label_2
_geom_angle_atom_site_label_3
_geom_angle
N1 Pd1 C13 170.1(4)
N1 Pd1 C14 136.6(4)
C13 Pd1 C14 38.1(4)
N1 Pd1 N3 88.5(3)
C13 Pd1 N3 99.7(4)
C14 Pd1 N3 131.9(4)
N1 Pd1 C15 102.1(4)
C13 Pd1 C15 69.7(4)
C14 Pd1 C15 38.5(4)
N3 Pd1 C15 169.4(4)
N5 Pd2 N7 89.3(2)
N5 Pd2 C35 169.8(3)
N7 Pd2 C35 100.7(4)
N5 Pd2 C34 133.2(4)
N7 Pd2 C34 132.7(4)
C35 Pd2 C34 38.7(4)
N5 Pd2 C33 101.4(3)
N7 Pd2 C33 169.2(4)
C35 Pd2 C33 68.6(4)
C34 Pd2 C33 38.5(4)
C17 Pd3 N9 166.3(4)
C17 Pd3 C18 37.2(4)
N9 Pd3 C18 132.1(3)
C17 Pd3 N10 100.7(4)
N9 Pd3 N10 92.0(2)
C18 Pd3 N10 134.7(3)
C17 Pd3 C19 68.7(5)
N9 Pd3 C19 98.0(4)
C18 Pd3 C19 39.0(4)
N10 Pd3 C19 166.0(4)
C17 Pd3 C19A 66(2)
N9 Pd3 C19A 104(2)
C18 Pd3 C19A 28.4(19)
N10 Pd3 C19A 156.2(19)
C19 Pd3 C19A 27.7(15)
C17 Pd3 C17A 29.3(16)
N9 Pd3 C17A 155.6(17)
C18 Pd3 C17A 41.8(12)
N10 Pd3 C17A 94.1(11)
C19 Pd3 C17A 80.8(12)
C19A Pd3 C17A 64(2)
N2 N1 C3A 103.1(11)
N2 N1 C3 104.2(11)
C3A N1 C3 25.1(11)
N2 N1 Pd1 122.0(5)
C3A N1 Pd1 134.6(10)
C3 N1 Pd1 129.7(10)
N1 N2 C1 112.7(7)
N1 N2 C7 119.0(6)
C1 N2 C7 127.8(7)
C6 N3 N4 105.2(7)
C6 N3 Pd1 135.2(6)
N4 N3 Pd1 119.6(5)
N3 N4 C4 110.3(7)
N3 N4 C7 120.7(6)
C4 N4 C7 127.8(7)
C23 N5 N6 105.1(6)
C23 N5 Pd2 134.6(6)
N6 N5 Pd2 120.3(5)
N5 N6 C21 110.9(6)
N5 N6 C27 120.4(6)
C21 N6 C27 127.4(7)
N8 N7 C26 104.9(6)
N8 N7 Pd2 119.6(4)
C26 N7 Pd2 134.8(6)
N7 N8 C24 110.6(6)
N7 N8 C27 120.9(6)
C24 N8 C27 127.9(7)
C8 N9 C12 116.7(7)
C8 N9 Pd3 124.6(5)
C12 N9 Pd3 118.1(5)
C30 N10 C32 117.3(6)
C30 N10 Pd3 125.2(5)
C32 N10 Pd3 117.5(5)
N2 C1 C2 105.1(11)
N2 C1 C2A 105.6(12)
C2 C1 C2A 27.9(10)
C1 C2 C3 107.7(17)
N1 C3 C2 108.3(18)
C3A C2A C1 106.9(18)
C2A C3A N1 109.7(19)
N4 C4 C5 107.0(8)
C6 C5 C4 105.6(8)
N3 C6 C5 111.8(8)
N4 C7 N2 111.3(6)
N4 C7 C10 111.5(6)
N2 C7 C10 110.7(6)
N9 C8 C9 124.2(7)
C10 C9 C8 119.1(7)
C9 C10 C11 118.1(7)
C9 C10 C7 122.8(6)
C11 C10 C7 119.1(7)
C12 C11 C10 118.5(8)
N9 C12 C11 123.4(7)
C14 C13 Pd1 71.6(6)
C13 C14 C15 120.7(12)
C13 C14 C16 116.2(11)
C15 C14 C16 119.9(11)
C13 C14 Pd1 70.3(6)
C15 C14 Pd1 70.7(6)
C16 C14 Pd1 113.9(7)
C14 C15 Pd1 70.8(6)
C17 C18 C19 118.9(11)
C17 C18 C19A 148(3)
C19 C18 C19A 46(3)
C17 C18 C20 122.5(11)
C19 C18 C20 116.0(11)
C19A C18 C20 71(4)
C17 C18 C17A 44(2)
C19 C18 C17A 146.0(19)
C19A C18 C17A 127(4)
C20 C18 C17A 80(2)
C17 C18 C20A 66.9(17)
C19 C18 C20A 84.7(16)
C19A C18 C20A 126(4)
C20 C18 C20A 134.8(17)
C17A C18 C20A 106(3)
C17 C18 Pd3 69.9(6)
C19 C18 Pd3 71.1(6)
C19A C18 Pd3 78(3)
C20 C18 Pd3 115.1(8)
C17A C18 Pd3 74.9(17)
C20A C18 Pd3 109.5(16)
C18 C17 Pd3 72.9(6)
C18 C19 Pd3 69.8(6)
C18 C17A Pd3 63.3(19)
C18 C19A Pd3 73(3)
N6 C21 C22 108.1(8)
C21 C22 C23 104.9(7)
N5 C23 C22 111.0(7)
C25 C24 N8 106.6(7)
C24 C25 C26 106.5(7)
N7 C26 C25 111.3(8)
N8 C27 N6 109.5(6)
N8 C27 C28 111.3(6)
N6 C27 C28 110.7(6)
C31 C28 C29 117.6(7)
C31 C28 C27 119.1(6)
C29 C28 C27 123.2(7)
C28 C29 C30 118.7(7)
N10 C30 C29 123.7(7)
C32 C31 C28 119.1(7)
N10 C32 C31 123.5(7)
C34 C33 Pd2 71.4(5)
C35 C34 C33 115.8(10)
C35 C34 C36 119.8(11)
C33 C34 C36 121.8(11)
C35 C34 Pd2 69.5(5)
C33 C34 Pd2 70.1(5)
C36 C34 Pd2 114.9(6)
C34 C35 Pd2 71.7(6)
F1A B1 F3 90.3(13)
F1A B1 F2 128.5(12)
F3 B1 F2 114.5(13)
F1A B1 F4 97.1(11)
F3 B1 F4 110.7(12)
F2 B1 F4 112.9(11)
F1A B1 F1 30.9(8)
F3 B1 F1 108.7(12)
F2 B1 F1 97.8(9)
F4 B1 F1 111.6(10)
F1A B1 F4A 112.5(12)
F3 B1 F4A 122.4(14)
F2 B1 F4A 92.0(10)
F4 B1 F4A 20.9(9)
F1 B1 F4A 117.4(11)
F1A B1 F2A 133.7(13)
F3 B1 F2A 87.6(13)
F2 B1 F2A 26.9(8)
F4 B1 F2A 126.7(12)
F1 B1 F2A 108.3(10)
F4A B1 F2A 107.4(11)
F1A B1 F3A 101.4(12)
F3 B1 F3A 15.1(13)
F2 B1 F3A 113.3(11)
F4 B1 F3A 98.9(11)
F1 B1 F3A 123.1(11)
F4A B1 F3A 108.2(11)
F2A B1 F3A 87.3(10)
F8 B2 F6A 128.7(12)
F8 B2 F7A 90.7(10)
F6A B2 F7A 107.0(12)
F8 B2 F6 115.1(11)
F6A B2 F6 35.2(9)
F7A B2 F6 142.1(12)
F8 B2 F5 108.6(9)
F6A B2 F5 119.9(11)
F7A B2 F5 87.1(9)
F6 B2 F5 108.4(10)
F8 B2 F5A 112.2(10)
F6A B2 F5A 103.7(11)
F7A B2 F5A 114.2(10)
F6 B2 F5A 82.7(10)
F5 B2 F5A 27.8(6)
F8 B2 F8A 30.5(7)
F6A B2 F8A 104.9(11)
F7A B2 F8A 118.6(11)
F6 B2 F8A 84.8(11)
F5 B2 F8A 118.7(10)
F5A B2 F8A 107.0(10)
F8 B2 F7 109.1(10)
F6A B2 F7 69.3(10)
F7A B2 F7 38.3(8)
F6 B2 F7 104.4(11)
F5 B2 F7 111.2(10)
F5A B2 F7 129.8(10)
F8A B2 F7 123.0(11)
F10 B3 F11A 128.4(13)
F10 B3 F10A 29.6(7)
F11A B3 F10A 109.5(12)
F10 B3 F9 117.0(10)
F11A B3 F9 111.9(12)
F10A B3 F9 119.0(10)
F10 B3 F12 115.6(10)
F11A B3 F12 54.6(9)
F10A B3 F12 127.6(10)
F9 B3 F12 112.8(9)
F10 B3 F9A 105.5(12)
F11A B3 F9A 126.0(14)
F10A B3 F9A 116.9(11)
F9 B3 F9A 18.7(9)
F12 B3 F9A 109.2(11)
F10 B3 F12A 81.8(11)
F11A B3 F12A 98.6(13)
F10A B3 F12A 108.0(11)
F9 B3 F12A 107.9(11)
F12 B3 F12A 45.1(8)
F9A B3 F12A 92.3(12)
F10 B3 F11 111.2(10)
F11A B3 F11 45.6(9)
F10A B3 F11 81.9(9)
F9 B3 F11 96.9(9)
F12 B3 F11 100.2(9)
F9A B3 F11 115.4(11)
F12A B3 F11 143.0(12)

loop_
_geom_bond_atom_site_label_1
_geom_bond_atom_site_label_2
_geom_bond_distance
Pd1 N1 2.074(7)
Pd1 C13 2.079(9)
Pd1 C14 2.096(9)
Pd1 N3 2.094(6)
Pd1 C15 2.095(10)
Pd2 N5 2.087(6)
Pd2 N7 2.106(6)
Pd2 C35 2.084(9)
Pd2 C34 2.113(9)
Pd2 C33 2.097(9)
Pd3 C17 2.078(10)
Pd3 N9 2.105(6)
Pd3 C18 2.115(10)
Pd3 N10 2.121(6)
Pd3 C19 2.132(11)
Pd3 C19A 2.16(5)
Pd3 C17A 2.29(5)
N1 N2 1.349(9)
N1 C3A 1.40(2)
N1 C3 1.40(2)
N2 C1 1.363(9)
N2 C7 1.442(9)
N3 C6 1.319(10)
N3 N4 1.369(8)
N4 C4 1.340(10)
N4 C7 1.438(9)
N5 C23 1.316(9)
N5 N6 1.358(8)
N6 C21 1.343(10)
N6 C27 1.474(9)
N7 N8 1.354(8)
N7 C26 1.328(9)
N8 C24 1.368(9)
N8 C27 1.452(9)
N9 C8 1.328(9)
N9 C12 1.325(10)
N10 C30 1.314(10)
N10 C32 1.338(9)
C1 C2 1.38(2)
C1 C2A 1.36(2)
C2 C3 1.40(3)
C2A C3A 1.39(3)
C4 C5 1.376(12)
C5 C6 1.360(13)
C7 C10 1.526(10)
C8 C9 1.377(10)
C9 C10 1.353(10)
C10 C11 1.402(10)
C11 C12 1.381(11)
C13 C14 1.362(14)
C14 C15 1.382(14)
C14 C16 1.565(15)
C18 C17 1.338(15)
C18 C19 1.419(16)
C18 C19A 1.05(8)
C18 C20 1.562(15)
C18 C17A 1.58(5)
C18 C20A 1.68(5)
C21 C22 1.342(11)
C22 C23 1.406(11)
C24 C25 1.345(11)
C25 C26 1.373(11)
C27 C28 1.528(9)
C28 C31 1.388(10)
C28 C29 1.386(10)
C29 C30 1.379(10)
C31 C32 1.363(10)
C33 C34 1.389(13)
C34 C35 1.392(14)
C34 C36 1.516(14)
B1 F1A 1.319(18)
B1 F3 1.330(17)
B1 F2 1.340(14)
B1 F4 1.350(14)
B1 F1 1.387(14)
B1 F4A 1.387(17)
B1 F2A 1.413(17)
B1 F3A 1.471(18)
B2 F8 1.352(14)
B2 F6A 1.346(18)
B2 F7A 1.375(16)
B2 F6 1.379(15)
B2 F5 1.395(12)
B2 F5A 1.394(14)
B2 F8A 1.390(16)
B2 F7 1.402(14)
B3 F10 1.332(13)
B3 F11A 1.326(19)
B3 F10A 1.364(15)
B3 F9 1.365(13)
B3 F12 1.385(12)
B3 F9A 1.409(19)
B3 F12A 1.468(19)
B3 F11 1.463(14)

loop_
_platon_squeeze_void_nr
_platon_squeeze_void_average_x
_platon_squeeze_void_average_y
_platon_squeeze_void_average_z
_platon_squeeze_void_volume
_platon_squeeze_void_count_electrons
_platon_squeeze_void_content
1 0.000 0.000 0.500 81 14 ' '
2 0.000 0.500 1.000 81 14 ' '
3 0.073 0.182 0.452 11 2 ' '
4 0.073 0.318 0.952 11 2 ' '
5 0.500 0.500 0.500 180 51 ' '
6 0.500 1.000 0.000 180 50 ' '
7 0.926 0.682 0.048 11 1 ' '
8 0.926 0.818 0.548 11 1 ' '
